data_2102172
loop_
_publ_author_name
'Chisholm, Greig'
'Kennedy, Alan R.'
'Wilson, Sharon'
'Teat, Simon J.'

_publ_section_title
;
 Comparison of the structural motifs of acetoacetanilides and related
 azo pigments
;
_journal_coeditor_code BM0031
_journal_issue 6
_journal_name_full 'Acta Crystallographica Section B'
_journal_page_first 1046
_journal_page_last 1053
_journal_paper_doi 10.1107/S0108768100010946
_journal_volume 56
_journal_year 2000
_chemical_formula_sum 'C12 H15 N O2'
_chemical_formula_weight 205.25
_chemical_name_systematic
; 
 ? 
;
_space_group_IT_number 11
_symmetry_cell_setting monoclinic
_symmetry_space_group_name_Hall '-P 2yb'
_symmetry_space_group_name_H-M 'P 1 21/m 1'
_atom_sites_solution_hydrogens geom
_atom_sites_solution_primary direct
_atom_sites_solution_secondary difmap
_audit_creation_method SHELXL-97
_cell_angle_alpha 90.00
_cell_angle_beta 97.804(14)
_cell_angle_gamma 90.00
_cell_formula_units_Z 2
_cell_length_a 8.8636(15)
_cell_length_b 6.605(3)
_cell_length_c 9.2381(17)
_cell_measurement_reflns_used 25
_cell_measurement_temperature 123(2)
_cell_measurement_theta_max 17.93
_cell_measurement_theta_min 16.94
_cell_volume 535.8(3)
_computing_cell_refinement 'MSC/Rigaku diffractometer control'
_computing_data_collection 'MSC/Rigaku diffractometer control'
_computing_data_reduction texsan
_computing_publication_material 'SHELXL-97 (Sheldrick, 1997)'
_computing_structure_refinement 'SHELXL-97 (Sheldrick, 1997)'
_computing_structure_solution 'SHELXS-97 (Sheldrick, 1990)'
_diffrn_ambient_temperature 123(2)
_diffrn_measured_fraction_theta_full 0.998
_diffrn_measured_fraction_theta_max 0.998
_diffrn_measurement_device_type 'Rigaku AFC7S Diffractometer'
_diffrn_measurement_method \w/2\q
_diffrn_radiation_monochromator graphite
_diffrn_radiation_source 'fine-focus sealed tube'
_diffrn_radiation_type MoK\a
_diffrn_radiation_wavelength 0.71069
_diffrn_reflns_av_R_equivalents 0.0227
_diffrn_reflns_av_sigmaI/netI 0.0321
_diffrn_reflns_limit_h_max 11
_diffrn_reflns_limit_h_min -11
_diffrn_reflns_limit_k_max 8
_diffrn_reflns_limit_k_min -8
_diffrn_reflns_limit_l_max 11
_diffrn_reflns_limit_l_min -11
_diffrn_reflns_number 2714
_diffrn_reflns_theta_full 27.00
_diffrn_reflns_theta_max 27.00
_diffrn_reflns_theta_min 2.99
_diffrn_standards_decay_% 0
_diffrn_standards_interval_count 150
_diffrn_standards_number 3
_exptl_absorpt_coefficient_mu 0.087
_exptl_absorpt_correction_type none
_exptl_crystal_colour colourless
_exptl_crystal_density_diffrn 1.272
_exptl_crystal_density_method 'not measured'
_exptl_crystal_description 'cut needle'
_exptl_crystal_F_000 220
_exptl_crystal_size_max 0.70
_exptl_crystal_size_mid 0.35
_exptl_crystal_size_min 0.20
_refine_diff_density_max 0.302
_refine_diff_density_min -0.219
_refine_diff_density_rms 0.040
_refine_ls_extinction_coef 0.027(5)
_refine_ls_extinction_expression Fc^*^=kFc[1+0.001xFc^2^\l^3^/sin(2\q)]^-1/4^
_refine_ls_extinction_method SHELXL
_refine_ls_goodness_of_fit_ref 1.066
_refine_ls_hydrogen_treatment riding
_refine_ls_matrix_type full
_refine_ls_number_parameters 94
_refine_ls_number_reflns 1279
_refine_ls_number_restraints 0
_refine_ls_restrained_S_all 1.066
_refine_ls_R_factor_all 0.0467
_refine_ls_R_factor_gt 0.0333
_refine_ls_shift/su_max 0.000
_refine_ls_shift/su_mean 0.000
_refine_ls_structure_factor_coef Fsqd
_refine_ls_weighting_details 'w=1/[\s^2^(Fo^2^)+(0.0409P)^2^+0.1624P] where P=(Fo^2^+2Fc^2^)/3'
_refine_ls_weighting_scheme calc
_refine_ls_wR_factor_gt 0.0915
_refine_ls_wR_factor_ref 0.0985
_reflns_number_gt 1031
_reflns_number_total 1279
_reflns_threshold_expression >2sigma(I)
_cod_data_source_file bm0031.cif
_cod_data_source_block 10
_cod_depositor_comments
;
The following automatic conversions were performed:

'_refine_ls_weighting_scheme' value 'calc
w=1/[\s^2^(Fo^2^)+(0.0409P)^2^+0.1624P] where P=(Fo^2^+2Fc^2^)/3' was
changed to 'calc'. New tag '_refine_ls_weighting_details' was
created. The value of the new tag was set to
'w=1/[\s^2^(Fo^2^)+(0.0409P)^2^+0.1624P] where P=(Fo^2^+2Fc^2^)/3'.

Automatic conversion script
Id: cif_fix_values 3143 2015-03-26 13:38:13Z robertas 
;
_cod_original_cell_volume 535.9(3)
_cod_original_sg_symbol_Hall '-P 2y1'
_cod_original_sg_symbol_H-M 'P 21/m'
_cod_database_code 2102172
_cod_database_fobs_code 2102172

loop_
_symmetry_equiv_pos_as_xyz
'x, y, z'
'-x, y+1/2, -z'
'-x, -y, -z'
'x, -y-1/2, z'

loop_
_atom_site_label
_atom_site_type_symbol
_atom_site_fract_x
_atom_site_fract_y
_atom_site_fract_z
_atom_site_U_iso_or_equiv
_atom_site_adp_type
_atom_site_occupancy
_atom_site_calc_flag
_atom_site_refinement_flags
N1 N 0.03732(14) 0.2500 0.54875(13) 0.0165(3) Uani 1 d S
H1 H 0.0797 0.2500 0.6406 0.020 Uiso 1 calc SR
O1 O -0.19623(13) 0.2500 0.40767(12) 0.0245(3) Uani 1 d S
O2 O 0.03134(14) 0.2500 0.84143(12) 0.0321(4) Uani 1 d S
C1 C 0.13908(17) 0.2500 0.44372(16) 0.0159(3) Uani 1 d S
C2 C 0.29615(18) 0.2500 0.49644(17) 0.0178(3) Uani 1 d S
C3 C 0.39932(18) 0.2500 0.39533(17) 0.0193(3) Uani 1 d S
H3 H 0.5052 0.2500 0.4301 0.023 Uiso 1 calc SR
C4 C 0.35274(18) 0.2500 0.24467(17) 0.0196(3) Uani 1 d S
C5 C 0.19730(19) 0.2500 0.19597(16) 0.0193(4) Uani 1 d S
H5 H 0.1632 0.2500 0.0939 0.023 Uiso 1 calc SR
C6 C 0.09070(18) 0.2500 0.29336(16) 0.0182(3) Uani 1 d S
H6 H -0.0150 0.2500 0.2577 0.022 Uiso 1 calc SR
C7 C -0.11684(18) 0.2500 0.52705(16) 0.0165(3) Uani 1 d S
C8 C -0.19503(17) 0.2500 0.66439(16) 0.0172(3) Uani 1 d S
H8A H -0.2624 0.3702 0.6579 0.021 Uiso 0.50 calc PR
H8B H -0.2624 0.1298 0.6579 0.021 Uiso 0.50 calc PR
C9 C -0.10690(19) 0.2500 0.81601(17) 0.0218(4) Uani 1 d S
C10 C -0.2021(2) 0.2500 0.94029(18) 0.0292(4) Uani 1 d S
H10A H -0.3068 0.2894 0.9032 0.044 Uiso 0.50 calc PR
H10B H -0.1591 0.3465 1.0153 0.044 Uiso 0.50 calc PR
H10C H -0.2019 0.1141 0.9828 0.044 Uiso 0.50 calc PR
C21 C 0.35046(18) 0.2500 0.65812(17) 0.0238(4) Uani 1 d S
H21A H 0.3127 0.1284 0.7046 0.036 Uiso 1 d R
H21B H 0.4614 0.2500 0.6748 0.036 Uiso 1 d SR
C41 C 0.4685(2) 0.2500 0.13861(18) 0.0263(4) Uani 1 d S
H41A H 0.5636 0.3109 0.1853 0.039 Uiso 0.50 calc PR
H41B H 0.4290 0.3286 0.0517 0.039 Uiso 0.50 calc PR
H41C H 0.4878 0.1105 0.1100 0.039 Uiso 0.50 calc PR

loop_
_atom_site_aniso_label
_atom_site_aniso_U_11
_atom_site_aniso_U_22
_atom_site_aniso_U_33
_atom_site_aniso_U_23
_atom_site_aniso_U_13
_atom_site_aniso_U_12
N1 0.0130(6) 0.0238(7) 0.0126(6) 0.000 0.0013(5) 0.000
O1 0.0144(6) 0.0401(7) 0.0184(6) 0.000 0.0000(4) 0.000
O2 0.0182(6) 0.0595(10) 0.0179(6) 0.000 0.0004(5) 0.000
C1 0.0144(7) 0.0169(7) 0.0165(7) 0.000 0.0029(6) 0.000
C2 0.0150(7) 0.0199(8) 0.0180(7) 0.000 0.0005(6) 0.000
C3 0.0138(7) 0.0228(8) 0.0215(8) 0.000 0.0026(6) 0.000
C4 0.0204(8) 0.0180(8) 0.0213(7) 0.000 0.0063(6) 0.000
C5 0.0220(8) 0.0206(8) 0.0151(7) 0.000 0.0023(6) 0.000
C6 0.0168(7) 0.0200(8) 0.0172(7) 0.000 -0.0004(6) 0.000
C7 0.0152(7) 0.0173(8) 0.0169(7) 0.000 0.0016(6) 0.000
C8 0.0133(7) 0.0202(8) 0.0184(7) 0.000 0.0034(6) 0.000
C9 0.0207(8) 0.0264(9) 0.0190(7) 0.000 0.0049(6) 0.000
C10 0.0277(9) 0.0424(11) 0.0188(7) 0.000 0.0080(7) 0.000
C21 0.0136(7) 0.0396(10) 0.0177(7) 0.000 0.0001(6) 0.000
C41 0.0248(8) 0.0332(10) 0.0230(8) 0.000 0.0104(7) 0.000

loop_
_atom_type_symbol
_atom_type_description
_atom_type_scat_dispersion_real
_atom_type_scat_dispersion_imag
_atom_type_scat_source
C C 0.0033 0.0016 'International Tables Vol C Tables 4.2.6.8 and 6.1.1.4'
H H 0.0000 0.0000 'International Tables Vol C Tables 4.2.6.8 and 6.1.1.4'
N N 0.0061 0.0033 'International Tables Vol C Tables 4.2.6.8 and 6.1.1.4'
O O 0.0106 0.0060 'International Tables Vol C Tables 4.2.6.8 and 6.1.1.4'

loop_
_geom_angle_atom_site_label_1
_geom_angle_atom_site_label_2
_geom_angle_atom_site_label_3
_geom_angle
C7 N1 C1 128.64(13)
C6 C1 C2 119.89(14)
C6 C1 N1 123.02(13)
C2 C1 N1 117.09(13)
C3 C2 C1 118.38(14)
C3 C2 C21 120.97(14)
C1 C2 C21 120.65(14)
C2 C3 C4 122.41(14)
C5 C4 C3 117.93(14)
C5 C4 C41 121.34(14)
C3 C4 C41 120.73(14)
C4 C5 C6 121.42(14)
C5 C6 C1 119.97(14)
O1 C7 N1 125.32(14)
O1 C7 C8 118.57(14)
N1 C7 C8 116.11(13)
C9 C8 C7 122.39(13)
O2 C9 C8 124.10(14)
O2 C9 C10 120.27(15)
C8 C9 C10 115.63(14)

loop_
_geom_bond_atom_site_label_1
_geom_bond_atom_site_label_2
_geom_bond_distance
N1 C7 1.3538(19)
N1 C1 1.4116(19)
O1 C7 1.2251(19)
O2 C9 1.216(2)
C1 C6 1.397(2)
C1 C2 1.411(2)
C2 C3 1.393(2)
C2 C21 1.506(2)
C3 C4 1.397(2)
C4 C5 1.390(2)
C4 C41 1.512(2)
C5 C6 1.390(2)
C7 C8 1.526(2)
C8 C9 1.508(2)
C9 C10 1.514(2)

loop_
_geom_torsion_atom_site_label_1
_geom_torsion_atom_site_label_2
_geom_torsion_atom_site_label_3
_geom_torsion_atom_site_label_4
_geom_torsion
C7 N1 C1 C6 0.0
C7 N1 C1 C2 180.0
C6 C1 C2 C3 0.0
N1 C1 C2 C3 180.0
C6 C1 C2 C21 180.0
N1 C1 C2 C21 0.0
C1 C2 C3 C4 0.0
C21 C2 C3 C4 180.0
C2 C3 C4 C5 0.0
C2 C3 C4 C41 180.0
C3 C4 C5 C6 0.0
C41 C4 C5 C6 180.0
C4 C5 C6 C1 0.0
C2 C1 C6 C5 0.0
N1 C1 C6 C5 180.0
C1 N1 C7 O1 0.0
C1 N1 C7 C8 180.0
O1 C7 C8 C9 180.0
N1 C7 C8 C9 0.0
C7 C8 C9 O2 0.0
C7 C8 C9 C10 180.0
